data_7132724
loop_
_publ_author_name
'Li, Kai'
'Rajeshkumar, Thayalan'
'Zhao, Yue'
'Wang, Tianwei'
'Maron, Laurent'
'Zhu, Congqing'

_publ_section_title
;
 Temperature induced single-crystal to single-crystal transformation of
 uranium azide complexes.
;
_journal_issue 21
_journal_name_full 'Chemical communications (Cambridge, England)'
_journal_page_first 2966
_journal_page_last 2969
_journal_paper_doi 10.1039/d4cc00546e
_journal_volume 60
_journal_year 2024
_chemical_formula_moiety 'C40 H96 N20 P4 U2'
_chemical_formula_sum 'C40 H96 N20 P4 U2'
_chemical_formula_weight 1457.30
_chemical_name_systematic 2
_space_group_crystal_system orthorhombic
_space_group_IT_number 18
_space_group_name_Hall 'P 2 2ab'
_space_group_name_H-M_alt 'P 21 21 2'
_atom_sites_solution_hydrogens geom
_audit_creation_date 2024-01-29
_audit_creation_method
;
Olex2 1.5
(compiled 2023.08.24 svn.re1ec1418 for OlexSys, GUI svn.r6817)
;
_audit_update_record
;
2024-01-31 deposited with the CCDC.	2024-02-15 downloaded from the CCDC.
;
_cell_angle_alpha 90
_cell_angle_beta 90
_cell_angle_gamma 90
_cell_formula_units_Z 2
_cell_length_a 10.5761(6)
_cell_length_b 27.7942(16)
_cell_length_c 10.3688(6)
_cell_measurement_reflns_used 9851
_cell_measurement_temperature 193.00
_cell_measurement_theta_max 25.37
_cell_measurement_theta_min 2.42
_cell_volume 3048.0(3)
_computing_cell_refinement 'SAINT v8.37A (Bruker, 2015)'
_computing_data_reduction 'SAINT v8.37A (Bruker, 2015)'
_computing_molecular_graphics 'Olex2 1.5 (Dolomanov et al., 2009)'
_computing_publication_material 'Olex2 1.5 (Dolomanov et al., 2009)'
_computing_structure_refinement 'SHELXL 2014/7 (Sheldrick, 2015)'
_computing_structure_solution 'olex2.solve 1.5 (Bourhis et al., 2015)'
_diffrn_ambient_temperature 193.00
_diffrn_measured_fraction_theta_full 0.998
_diffrn_measured_fraction_theta_max 0.998
_diffrn_measurement_device_type 'Bruker APEX-II CCD'
_diffrn_measurement_method '\f and \w scans'
_diffrn_radiation_type MoK\a
_diffrn_radiation_wavelength 0.71073
_diffrn_reflns_av_R_equivalents 0.0437
_diffrn_reflns_av_unetI/netI 0.0426
_diffrn_reflns_Laue_measured_fraction_full 0.998
_diffrn_reflns_Laue_measured_fraction_max 0.998
_diffrn_reflns_limit_h_max 12
_diffrn_reflns_limit_h_min -12
_diffrn_reflns_limit_k_max 33
_diffrn_reflns_limit_k_min -33
_diffrn_reflns_limit_l_max 11
_diffrn_reflns_limit_l_min -12
_diffrn_reflns_number 24118
_diffrn_reflns_point_group_measured_fraction_full 0.999
_diffrn_reflns_point_group_measured_fraction_max 0.999
_diffrn_reflns_theta_full 25.242
_diffrn_reflns_theta_max 25.371
_diffrn_reflns_theta_min 2.420
_exptl_absorpt_coefficient_mu 5.456
_exptl_absorpt_correction_T_max 0.7452
_exptl_absorpt_correction_T_min 0.5490
_exptl_absorpt_correction_type multi-scan
_exptl_absorpt_process_details
;
SADABS-2016/2 (Bruker,2016/2) was used for absorption correction.
wR2(int) was 0.1133 before and 0.0747 after correction.
The Ratio of minimum to maximum transmission is 0.7367.
The \l/2 correction factor is Not present.
;
_exptl_crystal_colour 'metallic greenish black'
_exptl_crystal_colour_lustre metallic
_exptl_crystal_colour_modifier greenish
_exptl_crystal_colour_primary black
_exptl_crystal_density_diffrn 1.588
_exptl_crystal_description block
_exptl_crystal_F_000 1440
_exptl_crystal_size_max 0.18
_exptl_crystal_size_mid 0.16
_exptl_crystal_size_min 0.16
_refine_diff_density_max 0.444
_refine_diff_density_min -0.332
_refine_diff_density_rms 0.063
_refine_ls_abs_structure_details
;
 Refined as an inversion twin.
;
_refine_ls_abs_structure_Flack 0.005(6)
_refine_ls_extinction_method none
_refine_ls_goodness_of_fit_ref 0.895
_refine_ls_hydrogen_treatment constr
_refine_ls_matrix_type full
_refine_ls_number_parameters 312
_refine_ls_number_reflns 5570
_refine_ls_number_restraints 0
_refine_ls_restrained_S_all 0.895
_refine_ls_R_factor_all 0.0207
_refine_ls_R_factor_gt 0.0185
_refine_ls_shift/su_max 0.001
_refine_ls_shift/su_mean 0.000
_refine_ls_structure_factor_coef Fsqd
_refine_ls_weighting_details 'w=1/[\s^2^(Fo^2^)] where P=(Fo^2^+2Fc^2^)/3'
_refine_ls_weighting_scheme calc
_refine_ls_wR_factor_gt 0.0397
_refine_ls_wR_factor_ref 0.0406
_reflns_Friedel_coverage 0.761
_reflns_Friedel_fraction_full 1.000
_reflns_Friedel_fraction_max 1.000
_reflns_number_gt 5323
_reflns_number_total 5570
_reflns_threshold_expression 'I > 2\s(I)'
_cod_data_source_file d4cc00546e2.cif
_cod_data_source_block lk-1_a_CCDC1
_cod_depositor_comments 'Adding full bibliography for 7132717--7132729.cif.'
_cod_database_code 7132724
_shelx_shelxl_version_number 2014/7
_shelx_space_group_comment
;
The symmetry employed for this shelxl refinement is uniquely defined
by the following loop, which should always be used as a source of
symmetry information in preference to the above space-group names.
They are only intended as comments.
;
_shelx_estimated_absorpt_t_max 0.476
_shelx_estimated_absorpt_t_min 0.440
_olex2_refinement_description
;
1. Twinned data refinement
 Scales: 0.995(6)
 0.005(6)
2. Fixed Uiso
 At 1.2 times of:
  All C(H) groups, All C(H,H) groups
 At 1.5 times of:
  All C(H,H,H) groups
3.a Ternary CH refined with riding coordinates:
 C5(H5), C15(H15), C18(H18), C8(H8)
3.b Secondary CH2 refined with riding coordinates:
 C3(H3A,H3B), C13(H13A,H13B), C4(H4A,H4B), C14(H14A,H14B)
3.c Idealised Me refined as rotating group:
 C12(H12A,H12B,H12C), C17(H17A,H17B,H17C), C6(H6A,H6B,H6C), C19(H19A,H19B,
 H19C), C1(H1A,H1B,H1C), C20(H20A,H20B,H20C), C11(H11A,H11B,H11C), C2(H2A,H2B,
 H2C), C16(H16A,H16B,H16C), C10(H10A,H10B,H10C), C7(H7A,H7B,H7C), C9(H9A,H9B,
 H9C)
;
_olex2_submission_special_instructions 'No special instructions were received'

loop_
_space_group_symop_operation_xyz
'x, y, z'
'-x, -y, z'
'-x+1/2, y+1/2, -z'
'x+1/2, -y+1/2, -z'

loop_
_atom_site_label
_atom_site_type_symbol
_atom_site_fract_x
_atom_site_fract_y
_atom_site_fract_z
_atom_site_U_iso_or_equiv
_atom_site_adp_type
_atom_site_occupancy
_atom_site_site_symmetry_order
_atom_site_calc_flag
_atom_site_refinement_flags_posn
_atom_site_refinement_flags_adp
_atom_site_refinement_flags_occupancy
_atom_site_disorder_assembly
_atom_site_disorder_group
U1 U 0.41798(2) 0.38930(2) 0.64249(2) 0.02022(5) Uani 1 1 d . . . . .
P1 P 0.62369(12) 0.35490(5) 0.81540(14) 0.0273(3) Uani 1 1 d . . . . .
P2 P 0.20464(12) 0.40899(5) 0.46526(14) 0.0242(3) Uani 1 1 d . . . . .
N10 N 0.4496(4) 0.46260(15) 0.7784(5) 0.0318(11) Uani 1 1 d . . . . .
N11 N 0.5000 0.5000 0.7761(6) 0.0249(14) Uani 1 2 d S T P . .
N2 N 0.6222(3) 0.36687(14) 0.6589(4) 0.0263(9) Uani 1 1 d . . . . .
N3 N 0.2672(4) 0.38618(15) 0.8714(4) 0.0308(9) Uani 1 1 d . . . . .
N9 N 0.5000 0.5000 0.5012(6) 0.0217(13) Uani 1 2 d S T P . .
N1 N 0.5301(4) 0.35297(15) 0.4168(4) 0.0289(10) Uani 1 1 d . . . . .
N8 N 0.4918(4) 0.45796(15) 0.4990(4) 0.0296(11) Uani 1 1 d . . . . .
N5 N 0.3614(4) 0.30837(14) 0.6582(5) 0.0350(11) Uani 1 1 d . . . . .
N4 N 0.2130(3) 0.41126(15) 0.6250(4) 0.0285(10) Uani 1 1 d . . . . .
C3 C 0.6644(5) 0.3662(2) 0.4303(5) 0.0298(12) Uani 1 1 d . . . . .
H3A H 0.6741 0.4013 0.4179 0.036 Uiso 1 1 calc R U . . .
H3B H 0.7145 0.3497 0.3629 0.036 Uiso 1 1 calc R U . . .
N6 N 0.3408(4) 0.26899(16) 0.6984(5) 0.0331(11) Uani 1 1 d . . . . .
C5 C 0.7669(5) 0.3839(2) 0.8836(5) 0.0346(13) Uani 1 1 d . . . . .
H5 H 0.8429 0.3680 0.8455 0.042 Uiso 1 1 calc R U . . .
C15 C 0.1554(5) 0.46948(18) 0.4030(5) 0.0308(13) Uani 1 1 d . . . . .
H15 H 0.0630 0.4680 0.3833 0.037 Uiso 1 1 calc R U . . .
C13 C 0.1708(5) 0.42384(19) 0.8491(6) 0.0357(13) Uani 1 1 d . . . . .
H13A H 0.2108 0.4560 0.8554 0.043 Uiso 1 1 calc R U . . .
H13B H 0.1048 0.4217 0.9166 0.043 Uiso 1 1 calc R U . . .
C12 C 0.3335(5) 0.3972(2) 0.9920(5) 0.0467(16) Uani 1 1 d . . . . .
H12A H 0.3906 0.3707 1.0138 0.070 Uiso 1 1 calc R U . . .
H12B H 0.2717 0.4015 1.0615 0.070 Uiso 1 1 calc R U . . .
H12C H 0.3826 0.4269 0.9814 0.070 Uiso 1 1 calc R U . . .
C17 C 0.1755(5) 0.50907(18) 0.5009(6) 0.0342(14) Uani 1 1 d . . . . .
H17A H 0.1174 0.5045 0.5736 0.051 Uiso 1 1 calc R U . . .
H17B H 0.1591 0.5403 0.4605 0.051 Uiso 1 1 calc R U . . .
H17C H 0.2629 0.5081 0.5321 0.051 Uiso 1 1 calc R U . . .
C4 C 0.7139(5) 0.3522(2) 0.5625(5) 0.0379(14) Uani 1 1 d . . . . .
H4A H 0.7271 0.3170 0.5667 0.045 Uiso 1 1 calc R U . . .
H4B H 0.7959 0.3683 0.5788 0.045 Uiso 1 1 calc R U . . .
C6 C 0.7709(5) 0.43678(19) 0.8479(6) 0.0445(15) Uani 1 1 d . . . . .
H6A H 0.7657 0.4401 0.7540 0.067 Uiso 1 1 calc R U . . .
H6B H 0.8502 0.4509 0.8787 0.067 Uiso 1 1 calc R U . . .
H6C H 0.6994 0.4534 0.8880 0.067 Uiso 1 1 calc R U . . .
C19 C 0.0512(6) 0.3678(2) 0.2750(6) 0.0527(19) Uani 1 1 d . . . . .
H19A H 0.1288 0.3548 0.2370 0.079 Uiso 1 1 calc R U . . .
H19B H 0.0349 0.4000 0.2398 0.079 Uiso 1 1 calc R U . . .
H19C H -0.0200 0.3466 0.2545 0.079 Uiso 1 1 calc R U . . .
C1 C 0.4842(5) 0.3710(2) 0.2920(5) 0.0417(15) Uani 1 1 d . . . . .
H1A H 0.3968 0.3604 0.2786 0.063 Uiso 1 1 calc R U . . .
H1B H 0.5377 0.3584 0.2226 0.063 Uiso 1 1 calc R U . . .
H1C H 0.4874 0.4063 0.2916 0.063 Uiso 1 1 calc R U . . .
N7 N 0.3204(5) 0.23097(17) 0.7364(7) 0.0596(17) Uani 1 1 d . . . . .
C18 C 0.0665(5) 0.37116(19) 0.4212(6) 0.0359(13) Uani 1 1 d . . . . .
H18 H -0.0114 0.3864 0.4578 0.043 Uiso 1 1 calc R U . . .
C20 C 0.0804(6) 0.32117(18) 0.4793(6) 0.0539(17) Uani 1 1 d . . . . .
H20A H 0.0026 0.3028 0.4646 0.081 Uiso 1 1 calc R U . . .
H20B H 0.0958 0.3239 0.5722 0.081 Uiso 1 1 calc R U . . .
H20C H 0.1516 0.3046 0.4384 0.081 Uiso 1 1 calc R U . . .
C11 C 0.2039(5) 0.33941(19) 0.8881(6) 0.0460(17) Uani 1 1 d . . . . .
H11A H 0.1612 0.3305 0.8077 0.069 Uiso 1 1 calc R U . . .
H11B H 0.1416 0.3418 0.9577 0.069 Uiso 1 1 calc R U . . .
H11C H 0.2669 0.3148 0.9099 0.069 Uiso 1 1 calc R U . . .
C14 C 0.1110(5) 0.4182(2) 0.7185(5) 0.0380(14) Uani 1 1 d . . . . .
H14A H 0.0535 0.3901 0.7180 0.046 Uiso 1 1 calc R U . . .
H14B H 0.0614 0.4472 0.6964 0.046 Uiso 1 1 calc R U . . .
C8 C 0.6505(5) 0.28878(19) 0.8329(6) 0.0389(15) Uani 1 1 d . . . . .
H8 H 0.6083 0.2735 0.7570 0.047 Uiso 1 1 calc R U . . .
C2 C 0.5164(6) 0.29962(19) 0.4132(6) 0.0427(15) Uani 1 1 d . . . . .
H2A H 0.5473 0.2859 0.4944 0.064 Uiso 1 1 calc R U . . .
H2B H 0.5658 0.2866 0.3412 0.064 Uiso 1 1 calc R U . . .
H2C H 0.4271 0.2912 0.4017 0.064 Uiso 1 1 calc R U . . .
C16 C 0.2248(6) 0.4812(2) 0.2776(6) 0.0512(17) Uani 1 1 d . . . . .
H16A H 0.3161 0.4822 0.2939 0.077 Uiso 1 1 calc R U . . .
H16B H 0.1965 0.5126 0.2454 0.077 Uiso 1 1 calc R U . . .
H16C H 0.2064 0.4564 0.2133 0.077 Uiso 1 1 calc R U . . .
C10 C 0.5813(6) 0.2699(2) 0.9516(6) 0.0577(18) Uani 1 1 d . . . . .
H10A H 0.6255 0.2805 1.0296 0.087 Uiso 1 1 calc R U . . .
H10B H 0.5791 0.2346 0.9490 0.087 Uiso 1 1 calc R U . . .
H10C H 0.4946 0.2824 0.9523 0.087 Uiso 1 1 calc R U . . .
C7 C 0.7725(6) 0.3778(2) 1.0305(6) 0.058(2) Uani 1 1 d . . . . .
H7A H 0.6951 0.3907 1.0692 0.087 Uiso 1 1 calc R U . . .
H7B H 0.8459 0.3951 1.0646 0.087 Uiso 1 1 calc R U . . .
H7C H 0.7799 0.3435 1.0516 0.087 Uiso 1 1 calc R U . . .
C9 C 0.7876(5) 0.2711(2) 0.8304(7) 0.0547(19) Uani 1 1 d . . . . .
H9A H 0.8275 0.2809 0.7492 0.082 Uiso 1 1 calc R U . . .
H9B H 0.7890 0.2359 0.8375 0.082 Uiso 1 1 calc R U . . .
H9C H 0.8340 0.2852 0.9030 0.082 Uiso 1 1 calc R U . . .

loop_
_atom_site_aniso_label
_atom_site_aniso_U_11
_atom_site_aniso_U_22
_atom_site_aniso_U_33
_atom_site_aniso_U_23
_atom_site_aniso_U_13
_atom_site_aniso_U_12
U1 0.01969(8) 0.01750(8) 0.02348(9) 0.00182(8) 0.00040(8) 0.00074(8)
P1 0.0250(7) 0.0269(7) 0.0300(8) 0.0069(6) -0.0024(5) 0.0046(5)
P2 0.0206(6) 0.0217(6) 0.0303(8) 0.0012(6) -0.0013(6) 0.0008(5)
N10 0.032(3) 0.024(2) 0.040(3) -0.003(2) 0.001(2) -0.005(2)
N11 0.027(3) 0.029(4) 0.019(3) 0.000 0.000 0.006(3)
N2 0.022(2) 0.028(2) 0.029(2) 0.003(2) 0.0000(18) 0.0055(16)
N3 0.035(2) 0.032(2) 0.026(2) 0.002(2) 0.005(2) 0.004(2)
N9 0.019(3) 0.029(4) 0.017(3) 0.000 0.000 0.002(3)
N1 0.033(2) 0.028(2) 0.027(2) 0.000(2) 0.001(2) 0.0040(19)
N8 0.033(2) 0.019(2) 0.036(3) 0.002(2) 0.001(2) 0.0002(19)
N5 0.040(2) 0.021(2) 0.045(3) 0.005(2) 0.007(2) -0.0030(19)
N4 0.023(2) 0.034(2) 0.029(3) 0.005(2) 0.0033(19) 0.0043(17)
C3 0.028(3) 0.032(3) 0.029(3) 0.000(3) 0.010(2) 0.007(2)
N6 0.025(2) 0.028(3) 0.046(3) -0.007(2) 0.003(2) -0.0006(19)
C5 0.028(3) 0.042(3) 0.033(3) 0.006(3) -0.008(2) 0.004(3)
C15 0.027(3) 0.029(3) 0.037(3) 0.003(2) -0.005(2) 0.005(2)
C13 0.038(3) 0.033(3) 0.036(3) 0.002(3) 0.017(3) 0.008(2)
C12 0.052(4) 0.065(5) 0.023(3) 0.001(3) 0.004(3) 0.009(3)
C17 0.025(3) 0.027(3) 0.050(4) -0.003(3) -0.003(3) 0.002(2)
C4 0.029(3) 0.043(3) 0.042(4) -0.001(3) 0.000(3) 0.010(2)
C6 0.037(3) 0.044(3) 0.053(4) 0.008(3) -0.011(3) -0.009(3)
C19 0.058(5) 0.056(4) 0.045(4) 0.003(3) -0.019(3) -0.019(3)
C1 0.046(3) 0.059(4) 0.020(3) -0.006(3) 0.000(3) 0.010(3)
N7 0.063(4) 0.021(3) 0.095(5) 0.006(3) 0.010(4) -0.006(3)
C18 0.025(3) 0.037(3) 0.046(3) 0.004(3) -0.005(3) -0.005(2)
C20 0.054(4) 0.034(3) 0.075(5) 0.011(3) -0.022(4) -0.019(3)
C11 0.054(4) 0.034(3) 0.051(4) 0.009(3) 0.020(3) 0.000(3)
C14 0.029(3) 0.050(4) 0.036(3) 0.010(3) 0.008(2) 0.007(3)
C8 0.044(3) 0.027(3) 0.046(4) 0.006(3) -0.009(3) 0.008(2)
C2 0.052(4) 0.034(3) 0.042(4) -0.014(3) 0.008(3) -0.002(3)
C16 0.070(5) 0.039(4) 0.045(4) 0.012(3) 0.002(4) 0.003(3)
C10 0.060(4) 0.036(3) 0.077(5) 0.026(3) 0.000(5) -0.001(3)
C7 0.064(4) 0.063(5) 0.047(4) 0.009(3) -0.027(4) -0.007(4)
C9 0.050(4) 0.045(4) 0.069(5) 0.008(4) -0.007(4) 0.024(3)

loop_
_atom_type_symbol
_atom_type_description
_atom_type_scat_dispersion_real
_atom_type_scat_dispersion_imag
_atom_type_scat_source
C C 0.0033 0.0016 'International Tables Vol C Tables 4.2.6.8 and 6.1.1.4'
H H 0.0000 0.0000 'International Tables Vol C Tables 4.2.6.8 and 6.1.1.4'
N N 0.0061 0.0033 'International Tables Vol C Tables 4.2.6.8 and 6.1.1.4'
P P 0.1023 0.0942 'International Tables Vol C Tables 4.2.6.8 and 6.1.1.4'
U U -9.6767 9.6646 'International Tables Vol C Tables 4.2.6.8 and 6.1.1.4'

loop_
_geom_angle_atom_site_label_1
_geom_angle_atom_site_label_2
_geom_angle_atom_site_label_3
_geom_angle
_geom_angle_site_symmetry_1
_geom_angle_site_symmetry_3
_geom_angle_publ_flag
P2 U1 P1 171.91(4) . . ?
N10 U1 P1 79.88(10) . . ?
N10 U1 P2 107.53(10) . . ?
N10 U1 N3 68.39(13) . . ?
N10 U1 N1 134.86(13) . . ?
N10 U1 N8 71.16(14) . . ?
N2 U1 P1 33.44(11) . . ?
N2 U1 P2 145.90(11) . . ?
N2 U1 N10 93.12(14) . . ?
N2 U1 N3 117.58(14) . . ?
N2 U1 N1 63.85(14) . . ?
N2 U1 N8 87.57(14) . . ?
N2 U1 N5 88.51(15) . . ?
N2 U1 N4 179.55(16) . . ?
N3 U1 P1 84.15(9) . . ?
N3 U1 P2 95.49(9) . . ?
N1 U1 P1 94.45(9) . . ?
N1 U1 P2 82.61(9) . . ?
N1 U1 N3 156.20(12) . . ?
N8 U1 P1 111.66(10) . . ?
N8 U1 P2 74.46(10) . . ?
N8 U1 N3 132.80(13) . . ?
N8 U1 N1 69.69(13) . . ?
N5 U1 P1 80.55(12) . . ?
N5 U1 P2 91.50(12) . . ?
N5 U1 N10 141.32(16) . . ?
N5 U1 N3 76.68(15) . . ?
N5 U1 N1 79.65(15) . . ?
N5 U1 N8 147.48(16) . . ?
N4 U1 P1 146.75(11) . . ?
N4 U1 P2 33.82(11) . . ?
N4 U1 N10 87.33(14) . . ?
N4 U1 N3 62.60(14) . . ?
N4 U1 N1 115.80(14) . . ?
N4 U1 N8 92.58(14) . . ?
N4 U1 N5 91.14(15) . . ?
N2 P1 U1 48.59(13) . . ?
N2 P1 C5 107.1(2) . . ?
N2 P1 C8 107.1(3) . . ?
C5 P1 U1 133.31(18) . . ?
C5 P1 C8 105.5(3) . . ?
C8 P1 U1 119.04(19) . . ?
N4 P2 U1 49.24(13) . . ?
N4 P2 C15 108.9(2) . . ?
N4 P2 C18 108.0(2) . . ?
C15 P2 U1 126.23(17) . . ?
C18 P2 U1 130.35(18) . . ?
C18 P2 C15 101.8(2) . . ?
N11 N10 U1 140.8(4) . . ?
N10 N11 N10 177.7(8) . 2_665 ?
P1 N2 U1 97.97(18) . . ?
C4 N2 U1 131.7(3) . . ?
C4 N2 P1 127.8(3) . . ?
C13 N3 U1 103.5(3) . . ?
C12 N3 U1 115.8(3) . . ?
C12 N3 C13 108.3(4) . . ?
C12 N3 C11 107.6(4) . . ?
C11 N3 U1 112.2(3) . . ?
C11 N3 C13 109.3(4) . . ?
N8 N9 N8 177.7(8) 2_665 . ?
C3 N1 U1 103.8(3) . . ?
C3 N1 C2 110.2(4) . . ?
C1 N1 U1 118.1(3) . . ?
C1 N1 C3 108.4(5) . . ?
C1 N1 C2 106.6(5) . . ?
C2 N1 U1 109.7(3) . . ?
N9 N8 U1 139.4(4) . . ?
N6 N5 U1 163.2(4) . . ?
P2 N4 U1 96.94(18) . . ?
C14 N4 U1 133.6(3) . . ?
C14 N4 P2 128.8(3) . . ?
N1 C3 H3A 109.5 . . ?
N1 C3 H3B 109.5 . . ?
N1 C3 C4 110.7(5) . . ?
H3A C3 H3B 108.1 . . ?
C4 C3 H3A 109.5 . . ?
C4 C3 H3B 109.5 . . ?
N7 N6 N5 179.5(7) . . ?
P1 C5 H5 108.2 . . ?
C6 C5 P1 110.6(4) . . ?
C6 C5 H5 108.2 . . ?
C6 C5 C7 110.5(5) . . ?
C7 C5 P1 111.1(4) . . ?
C7 C5 H5 108.2 . . ?
P2 C15 H15 107.7 . . ?
C17 C15 P2 112.5(4) . . ?
C17 C15 H15 107.7 . . ?
C17 C15 C16 110.4(4) . . ?
C16 C15 P2 110.5(4) . . ?
C16 C15 H15 107.7 . . ?
N3 C13 H13A 109.5 . . ?
N3 C13 H13B 109.5 . . ?
N3 C13 C14 110.9(4) . . ?
H13A C13 H13B 108.1 . . ?
C14 C13 H13A 109.5 . . ?
C14 C13 H13B 109.5 . . ?
N3 C12 H12A 109.5 . . ?
N3 C12 H12B 109.5 . . ?
N3 C12 H12C 109.5 . . ?
H12A C12 H12B 109.5 . . ?
H12A C12 H12C 109.5 . . ?
H12B C12 H12C 109.5 . . ?
C15 C17 H17A 109.5 . . ?
C15 C17 H17B 109.5 . . ?
C15 C17 H17C 109.5 . . ?
H17A C17 H17B 109.5 . . ?
H17A C17 H17C 109.5 . . ?
H17B C17 H17C 109.5 . . ?
N2 C4 C3 108.7(4) . . ?
N2 C4 H4A 110.0 . . ?
N2 C4 H4B 110.0 . . ?
C3 C4 H4A 110.0 . . ?
C3 C4 H4B 110.0 . . ?
H4A C4 H4B 108.3 . . ?
C5 C6 H6A 109.5 . . ?
C5 C6 H6B 109.5 . . ?
C5 C6 H6C 109.5 . . ?
H6A C6 H6B 109.5 . . ?
H6A C6 H6C 109.5 . . ?
H6B C6 H6C 109.5 . . ?
H19A C19 H19B 109.5 . . ?
H19A C19 H19C 109.5 . . ?
H19B C19 H19C 109.5 . . ?
C18 C19 H19A 109.5 . . ?
C18 C19 H19B 109.5 . . ?
C18 C19 H19C 109.5 . . ?
N1 C1 H1A 109.5 . . ?
N1 C1 H1B 109.5 . . ?
N1 C1 H1C 109.5 . . ?
H1A C1 H1B 109.5 . . ?
H1A C1 H1C 109.5 . . ?
H1B C1 H1C 109.5 . . ?
P2 C18 H18 108.4 . . ?
C19 C18 P2 111.2(4) . . ?
C19 C18 H18 108.4 . . ?
C20 C18 P2 110.1(4) . . ?
C20 C18 C19 110.3(5) . . ?
C20 C18 H18 108.4 . . ?
C18 C20 H20A 109.5 . . ?
C18 C20 H20B 109.5 . . ?
C18 C20 H20C 109.5 . . ?
H20A C20 H20B 109.5 . . ?
H20A C20 H20C 109.5 . . ?
H20B C20 H20C 109.5 . . ?
N3 C11 H11A 109.5 . . ?
N3 C11 H11B 109.5 . . ?
N3 C11 H11C 109.5 . . ?
H11A C11 H11B 109.5 . . ?
H11A C11 H11C 109.5 . . ?
H11B C11 H11C 109.5 . . ?
N4 C14 C13 107.5(4) . . ?
N4 C14 H14A 110.2 . . ?
N4 C14 H14B 110.2 . . ?
C13 C14 H14A 110.2 . . ?
C13 C14 H14B 110.2 . . ?
H14A C14 H14B 108.5 . . ?
P1 C8 H8 105.9 . . ?
C10 C8 P1 110.1(4) . . ?
C10 C8 H8 105.9 . . ?
C10 C8 C9 111.0(5) . . ?
C9 C8 P1 117.3(4) . . ?
C9 C8 H8 105.9 . . ?
N1 C2 H2A 109.5 . . ?
N1 C2 H2B 109.5 . . ?
N1 C2 H2C 109.5 . . ?
H2A C2 H2B 109.5 . . ?
H2A C2 H2C 109.5 . . ?
H2B C2 H2C 109.5 . . ?
C15 C16 H16A 109.5 . . ?
C15 C16 H16B 109.5 . . ?
C15 C16 H16C 109.5 . . ?
H16A C16 H16B 109.5 . . ?
H16A C16 H16C 109.5 . . ?
H16B C16 H16C 109.5 . . ?
C8 C10 H10A 109.5 . . ?
C8 C10 H10B 109.5 . . ?
C8 C10 H10C 109.5 . . ?
H10A C10 H10B 109.5 . . ?
H10A C10 H10C 109.5 . . ?
H10B C10 H10C 109.5 . . ?
C5 C7 H7A 109.5 . . ?
C5 C7 H7B 109.5 . . ?
C5 C7 H7C 109.5 . . ?
H7A C7 H7B 109.5 . . ?
H7A C7 H7C 109.5 . . ?
H7B C7 H7C 109.5 . . ?
C8 C9 H9A 109.5 . . ?
C8 C9 H9B 109.5 . . ?
C8 C9 H9C 109.5 . . ?
H9A C9 H9B 109.5 . . ?
H9A C9 H9C 109.5 . . ?
H9B C9 H9C 109.5 . . ?

loop_
_geom_bond_atom_site_label_1
_geom_bond_atom_site_label_2
_geom_bond_distance
_geom_bond_site_symmetry_2
_geom_bond_publ_flag
U1 P1 2.9770(13) . ?
U1 P2 2.9610(13) . ?
U1 N10 2.500(4) . ?
U1 N2 2.255(4) . ?
U1 N3 2.861(4) . ?
U1 N1 2.811(4) . ?
U1 N8 2.543(4) . ?
U1 N5 2.333(4) . ?
U1 N4 2.259(4) . ?
P1 N2 1.656(4) . ?
P1 C5 1.857(5) . ?
P1 C8 1.868(5) . ?
P2 N4 1.660(5) . ?
P2 C15 1.874(5) . ?
P2 C18 1.857(5) . ?
N10 N11 1.168(4) . ?
N11 N10 1.168(4) 2_665 ?
N2 C4 1.451(6) . ?
N3 C13 1.479(6) . ?
N3 C12 1.467(7) . ?
N3 C11 1.472(6) . ?
N9 N8 1.172(4) . ?
N9 N8 1.172(4) 2_665 ?
N1 C3 1.473(6) . ?
N1 C1 1.471(7) . ?
N1 C2 1.490(6) . ?
N5 N6 1.191(6) . ?
N4 C14 1.463(6) . ?
C3 H3A 0.9900 . ?
C3 H3B 0.9900 . ?
C3 C4 1.518(8) . ?
N6 N7 1.148(6) . ?
C5 H5 1.0000 . ?
C5 C6 1.515(7) . ?
C5 C7 1.534(8) . ?
C15 H15 1.0000 . ?
C15 C17 1.512(7) . ?
C15 C16 1.528(8) . ?
C13 H13A 0.9900 . ?
C13 H13B 0.9900 . ?
C13 C14 1.503(8) . ?
C12 H12A 0.9800 . ?
C12 H12B 0.9800 . ?
C12 H12C 0.9800 . ?
C17 H17A 0.9800 . ?
C17 H17B 0.9800 . ?
C17 H17C 0.9800 . ?
C4 H4A 0.9900 . ?
C4 H4B 0.9900 . ?
C6 H6A 0.9800 . ?
C6 H6B 0.9800 . ?
C6 H6C 0.9800 . ?
C19 H19A 0.9800 . ?
C19 H19B 0.9800 . ?
C19 H19C 0.9800 . ?
C19 C18 1.528(8) . ?
C1 H1A 0.9800 . ?
C1 H1B 0.9800 . ?
C1 H1C 0.9800 . ?
C18 H18 1.0000 . ?
C18 C20 1.521(7) . ?
C20 H20A 0.9800 . ?
C20 H20B 0.9800 . ?
C20 H20C 0.9800 . ?
C11 H11A 0.9800 . ?
C11 H11B 0.9800 . ?
C11 H11C 0.9800 . ?
C14 H14A 0.9900 . ?
C14 H14B 0.9900 . ?
C8 H8 1.0000 . ?
C8 C10 1.525(8) . ?
C8 C9 1.531(7) . ?
C2 H2A 0.9800 . ?
C2 H2B 0.9800 . ?
C2 H2C 0.9800 . ?
C16 H16A 0.9800 . ?
C16 H16B 0.9800 . ?
C16 H16C 0.9800 . ?
C10 H10A 0.9800 . ?
C10 H10B 0.9800 . ?
C10 H10C 0.9800 . ?
C7 H7A 0.9800 . ?
C7 H7B 0.9800 . ?
C7 H7C 0.9800 . ?
C9 H9A 0.9800 . ?
C9 H9B 0.9800 . ?
C9 H9C 0.9800 . ?

loop_
_geom_torsion_atom_site_label_1
_geom_torsion_atom_site_label_2
_geom_torsion_atom_site_label_3
_geom_torsion_atom_site_label_4
_geom_torsion
_geom_torsion_site_symmetry_1
_geom_torsion_site_symmetry_2
_geom_torsion_site_symmetry_3
_geom_torsion_site_symmetry_4
_geom_torsion_publ_flag
U1 P1 N2 C4 -163.5(5) . . . . ?
U1 P1 C5 C6 4.6(5) . . . . ?
U1 P1 C5 C7 127.7(4) . . . . ?
U1 P1 C8 C10 -95.5(4) . . . . ?
U1 P1 C8 C9 136.4(4) . . . . ?
U1 P2 N4 C14 -171.9(5) . . . . ?
U1 P2 C15 C17 -34.4(5) . . . . ?
U1 P2 C15 C16 89.6(4) . . . . ?
U1 P2 C18 C19 -129.4(4) . . . . ?
U1 P2 C18 C20 -6.8(6) . . . . ?
U1 N2 C4 C3 15.1(7) . . . . ?
U1 N3 C13 C14 49.2(4) . . . . ?
U1 N1 C3 C4 48.8(5) . . . . ?
U1 N4 C14 C13 18.4(7) . . . . ?
P1 N2 C4 C3 172.9(4) . . . . ?
P2 N4 C14 C13 -172.8(4) . . . . ?
N2 P1 C5 C6 53.2(5) . . . . ?
N2 P1 C5 C7 176.2(4) . . . . ?
N2 P1 C8 C10 -147.1(4) . . . . ?
N2 P1 C8 C9 84.8(5) . . . . ?
N3 C13 C14 N4 -47.2(6) . . . . ?
N1 C3 C4 N2 -45.4(6) . . . . ?
N4 P2 C15 C17 18.4(4) . . . . ?
N4 P2 C15 C16 142.4(4) . . . . ?
N4 P2 C18 C19 179.2(4) . . . . ?
N4 P2 C18 C20 -58.1(5) . . . . ?
C5 P1 N2 U1 -133.3(2) . . . . ?
C5 P1 N2 C4 63.2(5) . . . . ?
C5 P1 C8 C10 99.1(4) . . . . ?
C5 P1 C8 C9 -29.1(6) . . . . ?
C15 P2 N4 U1 -122.0(2) . . . . ?
C15 P2 N4 C14 66.2(5) . . . . ?
C15 P2 C18 C19 64.7(5) . . . . ?
C15 P2 C18 C20 -172.7(4) . . . . ?
C12 N3 C13 C14 172.6(4) . . . . ?
C1 N1 C3 C4 175.1(4) . . . . ?
C18 P2 N4 U1 128.2(2) . . . . ?
C18 P2 N4 C14 -43.6(5) . . . . ?
C18 P2 C15 C17 132.3(4) . . . . ?
C18 P2 C15 C16 -103.7(4) . . . . ?
C11 N3 C13 C14 -70.5(5) . . . . ?
C8 P1 N2 U1 113.9(2) . . . . ?
C8 P1 N2 C4 -49.5(5) . . . . ?
C8 P1 C5 C6 167.0(4) . . . . ?
C8 P1 C5 C7 -69.9(5) . . . . ?
C2 N1 C3 C4 -68.6(6) . . . . ?

loop_
_twin_individual_id
_twin_individual_mass_fraction_refined
1 0.995(6)
2 0.005(6)
